data_2219466
loop_
_publ_author_name
'Qian, Qun'
'Zhang, Jun'
'Zhang, Min'
'He, Xiang'
'Xia, Yi-Ben'

_publ_section_title 3,5-Bis[1-acetyl-5-(4-chlorophenyl)-4,5-dihydro-1<i>H</i>-pyrazol-3-yl]-2,6-dimethylpyridine
_journal_coeditor_code XU2444
_journal_issue 9
_journal_name_full 'Acta Crystallographica Section E'
_journal_page_first o1700
_journal_paper_doi 10.1107/S1600536808023921
_journal_volume 64
_journal_year 2008
_chemical_formula_iupac 'C29 H27 Cl2 N5 O2'
_chemical_formula_moiety 'C29 H27 Cl2 N5 O2'
_chemical_formula_sum 'C29 H27 Cl2 N5 O2'
_chemical_formula_weight 548.46
_chemical_melting_point_gt 547
_chemical_melting_point_lt 549
_chemical_name_systematic
;
3,5-Bis[1-acetyl-5-(4-chlorophenyl)-4,5-dihydro-1H-pyrazol-3-yl]-
2,6-dimethylpyridine
;
_space_group_IT_number 4
_symmetry_cell_setting monoclinic
_symmetry_space_group_name_Hall 'P 2yb'
_symmetry_space_group_name_H-M 'P 1 21 1'
_atom_sites_solution_hydrogens geom
_atom_sites_solution_primary direct
_atom_sites_solution_secondary difmap
_audit_creation_method SHELXL-97
_cell_angle_alpha 90.00
_cell_angle_beta 115.00(3)
_cell_angle_gamma 90.00
_cell_formula_units_Z 2
_cell_length_a 12.345(3)
_cell_length_b 9.6763(19)
_cell_length_c 13.268(3)
_cell_measurement_reflns_used 2029
_cell_measurement_temperature 296(2)
_cell_measurement_theta_max 20.64
_cell_measurement_theta_min 2.71
_cell_volume 1436.4(7)
_computing_cell_refinement 'SAINT (Bruker, 2000)'
_computing_data_collection 'SMART (Bruker, 2000)'
_computing_data_reduction 'SAINT (Bruker, 2000)'
_computing_molecular_graphics 'SHELXTL (Sheldrick, 2008)'
_computing_publication_material 'SHELXTL (Sheldrick, 2008)'
_computing_structure_refinement 'SHELXTL (Sheldrick, 2008)'
_computing_structure_solution 'SHELXTL (Sheldrick, 2008)'
_diffrn_ambient_temperature 173(2)
_diffrn_measured_fraction_theta_full 0.997
_diffrn_measured_fraction_theta_max 0.997
_diffrn_measurement_device_type 'Bruker SMART CCD area-detector'
_diffrn_measurement_method \w
_diffrn_radiation_monochromator graphite
_diffrn_radiation_source 'fine-focus sealed tube'
_diffrn_radiation_type MoK\a
_diffrn_radiation_wavelength 0.71073
_diffrn_reflns_av_R_equivalents 0.0271
_diffrn_reflns_av_sigmaI/netI 0.0526
_diffrn_reflns_limit_h_max 14
_diffrn_reflns_limit_h_min -14
_diffrn_reflns_limit_k_max 11
_diffrn_reflns_limit_k_min -5
_diffrn_reflns_limit_l_max 15
_diffrn_reflns_limit_l_min -15
_diffrn_reflns_number 7509
_diffrn_reflns_theta_full 25.03
_diffrn_reflns_theta_max 25.03
_diffrn_reflns_theta_min 2.70
_diffrn_standards_interval_count 0
_diffrn_standards_interval_time 0
_diffrn_standards_number 0
_exptl_absorpt_coefficient_mu 0.260
_exptl_absorpt_correction_T_max 0.9498
_exptl_absorpt_correction_T_min 0.9260
_exptl_absorpt_correction_type multi-scan
_exptl_absorpt_process_details '(SADABS; Sheldrick, 1996)'
_exptl_crystal_colour colorless
_exptl_crystal_density_diffrn 1.268
_exptl_crystal_density_method 'not measured'
_exptl_crystal_description block
_exptl_crystal_F_000 572
_exptl_crystal_size_max 0.30
_exptl_crystal_size_mid 0.20
_exptl_crystal_size_min 0.20
_refine_diff_density_max 0.136
_refine_diff_density_min -0.148
_refine_ls_abs_structure_details 'Flack (1983), 1031 Friedel pairs'
_refine_ls_abs_structure_Flack 0.06(6)
_refine_ls_extinction_method none
_refine_ls_goodness_of_fit_ref 0.911
_refine_ls_hydrogen_treatment constr
_refine_ls_matrix_type full
_refine_ls_number_parameters 344
_refine_ls_number_reflns 3736
_refine_ls_number_restraints 1
_refine_ls_restrained_S_all 0.911
_refine_ls_R_factor_all 0.0595
_refine_ls_R_factor_gt 0.0364
_refine_ls_shift/su_max 0.000
_refine_ls_shift/su_mean 0.000
_refine_ls_structure_factor_coef Fsqd
_refine_ls_weighting_details 'calc w=1/[\s^2^(Fo^2^)+(0.0287P)^2^] where P=(Fo^2^+2Fc^2^)/3'
_refine_ls_weighting_scheme calc
_refine_ls_wR_factor_gt 0.0688
_refine_ls_wR_factor_ref 0.0773
_reflns_number_gt 2520
_reflns_number_total 3736
_reflns_threshold_expression I>2\s(I)
_cod_data_source_file xu2444.cif
_cod_data_source_block I
_cod_depositor_comments
;
The following automatic conversions were performed:
'_symmetry_cell_setting' value 'Monoclinic' changed to 'monoclinic'
according to '/home/saulius/struct/CIF-dictionaries/cif_core.dic'
dictionary named 'cif_core.dic' version 2.4.1 from 2010-06-29.

Automatic conversion script
Id: cif_fix_enum 1527 2010-12-29 10:47:43Z saulius 

The following automatic conversions were performed:

'_symmetry_cell_setting' value 'Monoclinic' changed to 'monoclinic'
according to /home/saulius/struct/CIF-dictionaries/cif_core.dic
dictionary named 'cif_core.dic' version 2.4.1 from 2010-06-29.

Automatic conversion script
Id: cif_fix_values 1715 2011-07-08 13:25:40Z adriana 
;
_cod_original_cell_volume 1436.4(5)
_cod_original_sg_symbol_H-M 'P 21'
_cod_database_code 2219466
_cod_database_fobs_code 2219466

loop_
_symmetry_equiv_pos_as_xyz
'x, y, z'
'-x, y+1/2, -z'

loop_
_atom_site_type_symbol
_atom_site_label
_atom_site_fract_x
_atom_site_fract_y
_atom_site_fract_z
_atom_site_U_iso_or_equiv
_atom_site_adp_type
_atom_site_calc_flag
_atom_site_refinement_flags
_atom_site_occupancy
Cl Cl1 0.82566(10) 0.19017(14) 0.84787(9) 0.1067(4) Uani d . 1
Cl Cl2 0.93108(9) -0.23669(14) 0.26803(10) 0.1163(4) Uani d . 1
N N4 0.3040(2) 0.0470(3) -0.03488(19) 0.0535(7) Uani d . 1
O O2 0.4646(2) 0.0216(3) -0.19685(16) 0.0699(7) Uani d . 1
N N2 0.2426(2) 0.4329(3) 0.4064(2) 0.0591(7) Uani d . 1
C C3 0.3001(3) 0.2513(3) 0.1935(2) 0.0518(8) Uani d . 1
H H3A 0.3772 0.2901 0.2141 0.062 Uiso calc R 1
C C2 0.2559(3) 0.1586(3) 0.1053(2) 0.0472(8) Uani d . 1
N N5 0.3995(2) 0.0474(3) -0.06575(19) 0.0520(7) Uani d . 1
N N1 0.0772(2) 0.1372(3) 0.1322(2) 0.0595(7) Uani d . 1
C C8 0.2922(3) 0.3870(3) 0.3447(2) 0.0511(8) Uani d . 1
N N3 0.3251(2) 0.5240(3) 0.4848(2) 0.0588(7) Uani d . 1
C C21 0.5046(3) 0.1276(3) 0.0106(2) 0.0498(8) Uani d . 1
H H21A 0.5260 0.1990 -0.0324 0.060 Uiso calc R 1
C C1 0.1420(3) 0.1018(3) 0.0771(2) 0.0533(8) Uani d . 1
C C4 0.2348(3) 0.2885(3) 0.2519(2) 0.0501(8) Uani d . 1
C C19 0.3333(3) 0.1291(3) 0.0493(2) 0.0474(8) Uani d . 1
C C20 0.4534(2) 0.1978(3) 0.0844(2) 0.0503(8) Uani d . 1
H H20A 0.5048 0.1814 0.1641 0.060 Uiso calc R 1
H H20B 0.4447 0.2986 0.0705 0.060 Uiso calc R 1
C C13 0.5391(3) 0.4494(3) 0.5838(3) 0.0547(8) Uani d . 1
C C24 0.6109(2) 0.0369(3) 0.0729(2) 0.0475(8) Uani d . 1
O O1 0.3715(2) 0.6813(3) 0.6201(2) 0.0844(8) Uani d . 1
C C7 0.0821(3) -0.0002(4) -0.0160(3) 0.0701(10) Uani d . 1
H H7A 0.0072 -0.0321 -0.0150 0.105 Uiso calc R 1
H H7B 0.1351 -0.0793 -0.0061 0.105 Uiso calc R 1
H H7C 0.0650 0.0446 -0.0874 0.105 Uiso calc R 1
C C29 0.6086(3) -0.0608(4) 0.1481(3) 0.0580(9) Uani d . 1
H H29A 0.5379 -0.0706 0.1593 0.070 Uiso calc R 1
C C11 0.2948(4) 0.6055(4) 0.5529(3) 0.0677(10) Uani d . 1
C C9 0.4157(3) 0.4450(3) 0.3751(2) 0.0564(9) Uani d . 1
H H9A 0.4160 0.5088 0.3169 0.068 Uiso calc R 1
H H9B 0.4743 0.3702 0.3860 0.068 Uiso calc R 1
C C18 0.5107(3) 0.3598(4) 0.6500(3) 0.0598(9) Uani d . 1
H H18A 0.4298 0.3507 0.6388 0.072 Uiso calc R 1
C C10 0.4435(3) 0.5226(4) 0.4848(2) 0.0578(9) Uani d . 1
H H10A 0.4694 0.6193 0.4797 0.069 Uiso calc R 1
C C25 0.7154(3) 0.0477(4) 0.0600(3) 0.0642(10) Uani d . 1
H H25A 0.7208 0.1143 0.0097 0.077 Uiso calc R 1
C C17 0.5992(3) 0.2823(4) 0.7333(3) 0.0667(9) Uani d . 1
H H17A 0.5787 0.2220 0.7790 0.080 Uiso calc R 1
C C22 0.3836(3) 0.0014(3) -0.1681(3) 0.0563(9) Uani d . 1
C C28 0.7057(3) -0.1451(4) 0.2079(3) 0.0667(10) Uani d . 1
H H28A 0.7016 -0.2112 0.2591 0.080 Uiso calc R 1
C C14 0.6579(3) 0.4611(4) 0.6040(3) 0.0742(11) Uani d . 1
H H14A 0.6801 0.5241 0.5611 0.089 Uiso calc R 1
C C27 0.8074(3) -0.1310(4) 0.1916(3) 0.0684(10) Uani d . 1
C C6 0.0396(3) 0.2566(5) 0.2730(3) 0.0917(14) Uani d . 1
H H6A -0.0334 0.2013 0.2372 0.138 Uiso calc R 1
H H6B 0.0187 0.3549 0.2660 0.138 Uiso calc R 1
H H6C 0.0800 0.2318 0.3519 0.138 Uiso calc R 1
C C5 0.1217(3) 0.2283(3) 0.2175(3) 0.0572(9) Uani d . 1
C C16 0.7161(3) 0.2940(4) 0.7486(3) 0.0690(10) Uani d . 1
C C26 0.8133(3) -0.0363(5) 0.1185(3) 0.0753(11) Uani d . 1
H H26A 0.8842 -0.0276 0.1074 0.090 Uiso calc R 1
C C15 0.7466(3) 0.3822(5) 0.6863(3) 0.0814(12) Uani d . 1
H H15A 0.8277 0.3908 0.6980 0.098 Uiso calc R 1
C C12 0.1685(3) 0.5944(5) 0.5398(3) 0.0878(12) Uani d . 1
H H12A 0.1567 0.6570 0.5924 0.132 Uiso calc R 1
H H12B 0.1525 0.4992 0.5548 0.132 Uiso calc R 1
H H12C 0.1136 0.6197 0.4637 0.132 Uiso calc R 1
C C23 0.2705(3) -0.0739(4) -0.2390(3) 0.0778(11) Uani d . 1
H H23A 0.2731 -0.1018 -0.3089 0.117 Uiso calc R 1
H H23B 0.2019 -0.0129 -0.2548 0.117 Uiso calc R 1
H H23C 0.2629 -0.1561 -0.1994 0.117 Uiso calc R 1

loop_
_atom_site_aniso_label
_atom_site_aniso_U_11
_atom_site_aniso_U_22
_atom_site_aniso_U_33
_atom_site_aniso_U_12
_atom_site_aniso_U_13
_atom_site_aniso_U_23
Cl1 0.0941(8) 0.1130(9) 0.1006(8) 0.0245(7) 0.0290(6) 0.0137(7)
Cl2 0.0693(7) 0.1272(11) 0.1354(10) 0.0249(7) 0.0267(6) 0.0115(8)
N4 0.0520(16) 0.065(2) 0.0518(16) -0.0009(14) 0.0295(13) -0.0093(15)
O2 0.0865(17) 0.0762(18) 0.0682(15) -0.0036(13) 0.0531(14) -0.0109(13)
N2 0.0685(18) 0.064(2) 0.0524(16) 0.0096(16) 0.0333(15) -0.0045(15)
C3 0.0518(18) 0.058(2) 0.0517(18) -0.0006(17) 0.0278(16) -0.0058(17)
C2 0.0498(18) 0.051(2) 0.0464(18) 0.0020(15) 0.0262(16) -0.0037(16)
N5 0.0536(16) 0.0614(19) 0.0479(15) -0.0026(14) 0.0282(13) -0.0081(14)
N1 0.0504(16) 0.070(2) 0.0659(18) -0.0028(14) 0.0323(15) -0.0081(16)
C8 0.063(2) 0.051(2) 0.0437(18) 0.0075(17) 0.0274(17) -0.0005(16)
N3 0.0655(18) 0.062(2) 0.0556(16) 0.0036(15) 0.0319(15) -0.0152(15)
C21 0.0572(19) 0.050(2) 0.0508(18) -0.0131(17) 0.0315(16) -0.0076(17)
C1 0.0519(19) 0.059(2) 0.0488(19) -0.0016(17) 0.0213(16) -0.0033(17)
C4 0.060(2) 0.050(2) 0.0499(19) 0.0034(17) 0.0320(16) 0.0011(17)
C19 0.0526(19) 0.047(2) 0.0435(18) 0.0018(16) 0.0214(15) -0.0054(16)
C20 0.0570(19) 0.051(2) 0.0503(18) -0.0052(16) 0.0297(16) -0.0076(17)
C13 0.067(2) 0.051(2) 0.054(2) -0.0064(18) 0.0341(18) -0.0127(17)
C24 0.0502(19) 0.049(2) 0.0514(19) -0.0069(17) 0.0292(16) -0.0083(17)
O1 0.109(2) 0.0778(19) 0.0720(17) 0.0029(17) 0.0441(16) -0.0235(16)
C7 0.065(2) 0.077(3) 0.076(2) -0.013(2) 0.037(2) -0.018(2)
C29 0.052(2) 0.063(2) 0.067(2) -0.0037(18) 0.0330(18) -0.006(2)
C11 0.084(3) 0.066(3) 0.057(2) 0.021(2) 0.034(2) -0.002(2)
C9 0.075(2) 0.052(2) 0.052(2) -0.0078(18) 0.0363(18) -0.0114(17)
C18 0.064(2) 0.066(3) 0.061(2) -0.0023(19) 0.0382(19) -0.0068(19)
C10 0.071(2) 0.055(2) 0.056(2) -0.0092(19) 0.0355(19) -0.0090(18)
C25 0.066(2) 0.070(3) 0.072(2) -0.008(2) 0.043(2) -0.001(2)
C17 0.085(3) 0.066(3) 0.066(2) 0.004(2) 0.047(2) 0.001(2)
C22 0.067(2) 0.054(2) 0.052(2) 0.0047(18) 0.0293(19) -0.0077(17)
C28 0.070(2) 0.069(3) 0.071(2) -0.002(2) 0.039(2) 0.002(2)
C14 0.079(3) 0.078(3) 0.080(3) -0.020(2) 0.047(2) -0.001(2)
C27 0.051(2) 0.076(3) 0.073(2) 0.003(2) 0.0206(19) -0.009(2)
C6 0.075(2) 0.126(4) 0.101(3) -0.013(3) 0.063(2) -0.034(3)
C5 0.053(2) 0.068(3) 0.059(2) 0.0039(18) 0.0314(17) -0.0082(19)
C16 0.069(2) 0.072(3) 0.062(2) 0.003(2) 0.025(2) -0.006(2)
C26 0.054(2) 0.092(3) 0.092(3) -0.007(2) 0.042(2) -0.010(2)
C15 0.064(3) 0.090(3) 0.095(3) -0.007(2) 0.039(2) 0.005(3)
C12 0.087(3) 0.101(3) 0.082(3) 0.027(2) 0.042(2) -0.015(2)
C23 0.076(2) 0.088(3) 0.069(2) -0.005(2) 0.030(2) -0.032(2)

loop_
_atom_type_symbol
_atom_type_description
_atom_type_scat_dispersion_real
_atom_type_scat_dispersion_imag
_atom_type_scat_source
C C 0.0033 0.0016 'International Tables Vol C Tables 4.2.6.8 and 6.1.1.4'
H H 0.0000 0.0000 'International Tables Vol C Tables 4.2.6.8 and 6.1.1.4'
N N 0.0061 0.0033 'International Tables Vol C Tables 4.2.6.8 and 6.1.1.4'
O O 0.0106 0.0060 'International Tables Vol C Tables 4.2.6.8 and 6.1.1.4'
Cl Cl 0.1484 0.1585 'International Tables Vol C Tables 4.2.6.8 and 6.1.1.4'

loop_
_geom_angle_atom_site_label_1
_geom_angle_atom_site_label_2
_geom_angle_atom_site_label_3
_geom_angle
C19 N4 N5 106.8(2)
C8 N2 N3 107.0(3)
C4 C3 C2 121.8(3)
C4 C3 H3A 119.1
C2 C3 H3A 119.1
C3 C2 C1 117.9(2)
C3 C2 C19 116.4(3)
C1 C2 C19 125.6(3)
C22 N5 N4 120.4(3)
C22 N5 C21 124.5(3)
N4 N5 C21 113.8(2)
C1 N1 C5 119.9(3)
N2 C8 C4 124.1(3)
N2 C8 C9 113.5(3)
C4 C8 C9 122.4(3)
C11 N3 N2 122.1(3)
C11 N3 C10 124.0(3)
N2 N3 C10 113.8(2)
N5 C21 C24 112.2(2)
N5 C21 C20 101.0(2)
C24 C21 C20 114.1(2)
N5 C21 H21A 109.7
C24 C21 H21A 109.7
C20 C21 H21A 109.7
N1 C1 C2 121.2(3)
N1 C1 C7 114.6(3)
C2 C1 C7 124.2(3)
C3 C4 C5 116.5(3)
C3 C4 C8 116.6(3)
C5 C4 C8 126.9(3)
N4 C19 C2 123.7(3)
N4 C19 C20 114.7(2)
C2 C19 C20 121.6(3)
C19 C20 C21 103.0(2)
C19 C20 H20A 111.2
C21 C20 H20A 111.2
C19 C20 H20B 111.2
C21 C20 H20B 111.2
H20A C20 H20B 109.1
C18 C13 C14 117.5(3)
C18 C13 C10 121.9(3)
C14 C13 C10 120.3(3)
C25 C24 C29 116.6(3)
C25 C24 C21 122.3(3)
C29 C24 C21 121.1(3)
C1 C7 H7A 109.5
C1 C7 H7B 109.5
H7A C7 H7B 109.5
C1 C7 H7C 109.5
H7A C7 H7C 109.5
H7B C7 H7C 109.5
C28 C29 C24 122.5(3)
C28 C29 H29A 118.7
C24 C29 H29A 118.7
O1 C11 N3 118.8(3)
O1 C11 C12 124.8(3)
N3 C11 C12 116.4(3)
C8 C9 C10 103.2(2)
C8 C9 H9A 111.1
C10 C9 H9A 111.1
C8 C9 H9B 111.1
C10 C9 H9B 111.1
H9A C9 H9B 109.1
C13 C18 C17 121.0(3)
C13 C18 H18A 119.5
C17 C18 H18A 119.5
N3 C10 C13 114.6(3)
N3 C10 C9 100.4(2)
C13 C10 C9 111.7(3)
N3 C10 H10A 109.9
C13 C10 H10A 109.9
C9 C10 H10A 109.9
C24 C25 C26 121.8(3)
C24 C25 H25A 119.1
C26 C25 H25A 119.1
C16 C17 C18 119.6(3)
C16 C17 H17A 120.2
C18 C17 H17A 120.2
O2 C22 N5 117.7(3)
O2 C22 C23 123.1(3)
N5 C22 C23 119.1(3)
C27 C28 C29 118.7(3)
C27 C28 H28A 120.7
C29 C28 H28A 120.7
C13 C14 C15 121.6(3)
C13 C14 H14A 119.2
C15 C14 H14A 119.2
C26 C27 C28 120.7(3)
C26 C27 Cl2 120.5(3)
C28 C27 Cl2 118.8(3)
C5 C6 H6A 109.5
C5 C6 H6B 109.5
H6A C6 H6B 109.5
C5 C6 H6C 109.5
H6A C6 H6C 109.5
H6B C6 H6C 109.5
N1 C5 C4 122.7(3)
N1 C5 C6 114.0(3)
C4 C5 C6 123.3(3)
C15 C16 C17 120.6(3)
C15 C16 Cl1 119.8(3)
C17 C16 Cl1 119.5(3)
C27 C26 C25 119.8(3)
C27 C26 H26A 120.1
C25 C26 H26A 120.1
C16 C15 C14 119.6(3)
C16 C15 H15A 120.2
C14 C15 H15A 120.2
C11 C12 H12A 109.5
C11 C12 H12B 109.5
H12A C12 H12B 109.5
C11 C12 H12C 109.5
H12A C12 H12C 109.5
H12B C12 H12C 109.5
C22 C23 H23A 109.5
C22 C23 H23B 109.5
H23A C23 H23B 109.5
C22 C23 H23C 109.5
H23A C23 H23C 109.5
H23B C23 H23C 109.5

loop_
_geom_bond_atom_site_label_1
_geom_bond_atom_site_label_2
_geom_bond_distance
Cl1 C16 1.752(4)
Cl2 C27 1.760(4)
N4 C19 1.291(3)
N4 N5 1.401(3)
O2 C22 1.227(3)
N2 C8 1.291(3)
N2 N3 1.415(3)
C3 C4 1.382(4)
C3 C2 1.390(4)
C3 H3A 0.9500
C2 C1 1.406(4)
C2 C19 1.465(4)
N5 C22 1.362(4)
N5 C21 1.484(3)
N1 C1 1.336(3)
N1 C5 1.355(4)
C8 C4 1.480(4)
C8 C9 1.511(4)
N3 C11 1.365(4)
N3 C10 1.460(4)
C21 C24 1.502(4)
C21 C20 1.530(4)
C21 H21A 1.0000
C1 C7 1.508(4)
C4 C5 1.399(4)
C19 C20 1.508(4)
C20 H20A 0.9900
C20 H20B 0.9900
C13 C18 1.381(4)
C13 C14 1.380(4)
C13 C10 1.519(4)
C24 C25 1.376(4)
C24 C29 1.384(4)
O1 C11 1.231(4)
C7 H7A 0.9800
C7 H7B 0.9800
C7 H7C 0.9800
C29 C28 1.389(4)
C29 H29A 0.9500
C11 C12 1.498(5)
C9 C10 1.543(4)
C9 H9A 0.9900
C9 H9B 0.9900
C18 C17 1.399(4)
C18 H18A 0.9500
C10 H10A 1.0000
C25 C26 1.390(5)
C25 H25A 0.9500
C17 C16 1.374(4)
C17 H17A 0.9500
C22 C23 1.502(4)
C28 C27 1.367(4)
C28 H28A 0.9500
C14 C15 1.400(5)
C14 H14A 0.9500
C27 C26 1.359(5)
C6 C5 1.509(4)
C6 H6A 0.9800
C6 H6B 0.9800
C6 H6C 0.9800
C16 C15 1.348(5)
C26 H26A 0.9500
C15 H15A 0.9500
C12 H12A 0.9800
C12 H12B 0.9800
C12 H12C 0.9800
C23 H23A 0.9800
C23 H23B 0.9800
C23 H23C 0.9800

loop_
_geom_hbond_atom_site_label_D
_geom_hbond_atom_site_label_H
_geom_hbond_atom_site_label_A
_geom_hbond_site_symmetry_A
_geom_hbond_distance_DH
_geom_hbond_distance_HA
_geom_hbond_distance_DA
_geom_hbond_angle_DHA
C9 H9A O2 2_655 0.99 2.59 3.358(3) 135
C17 H17A O2 1_556 0.95 2.50 3.359(4) 151

loop_
_geom_torsion_atom_site_label_1
_geom_torsion_atom_site_label_2
_geom_torsion_atom_site_label_3
_geom_torsion_atom_site_label_4
_geom_torsion
C4 C3 C2 C1 -0.5(5)
C4 C3 C2 C19 179.3(3)
C19 N4 N5 C22 -162.3(3)
C19 N4 N5 C21 5.3(3)
N3 N2 C8 C4 -179.9(3)
N3 N2 C8 C9 -0.6(3)
C8 N2 N3 C11 170.7(3)
C8 N2 N3 C10 -8.9(3)
C22 N5 C21 C24 -79.9(4)
N4 N5 C21 C24 113.0(3)
C22 N5 C21 C20 158.2(3)
N4 N5 C21 C20 -8.9(3)
C5 N1 C1 C2 -0.6(5)
C5 N1 C1 C7 -179.9(3)
C3 C2 C1 N1 1.0(4)
C19 C2 C1 N1 -178.8(3)
C3 C2 C1 C7 -179.9(3)
C19 C2 C1 C7 0.4(5)
C2 C3 C4 C5 -0.2(5)
C2 C3 C4 C8 179.4(3)
N2 C8 C4 C3 179.2(3)
C9 C8 C4 C3 0.0(4)
N2 C8 C4 C5 -1.2(5)
C9 C8 C4 C5 179.6(3)
N5 N4 C19 C2 179.1(3)
N5 N4 C19 C20 1.1(3)
C3 C2 C19 N4 -178.9(3)
C1 C2 C19 N4 0.9(5)
C3 C2 C19 C20 -1.1(4)
C1 C2 C19 C20 178.7(3)
N4 C19 C20 C21 -6.5(3)
C2 C19 C20 C21 175.5(3)
N5 C21 C20 C19 8.4(3)
C24 C21 C20 C19 -112.2(3)
N5 C21 C24 C25 116.5(3)
C20 C21 C24 C25 -129.5(3)
N5 C21 C24 C29 -64.7(4)
C20 C21 C24 C29 49.4(4)
C25 C24 C29 C28 -0.3(5)
C21 C24 C29 C28 -179.3(3)
N2 N3 C11 O1 179.2(3)
C10 N3 C11 O1 -1.3(5)
N2 N3 C11 C12 -0.4(5)
C10 N3 C11 C12 179.1(3)
N2 C8 C9 C10 8.9(3)
C4 C8 C9 C10 -171.8(3)
C14 C13 C18 C17 -1.0(5)
C10 C13 C18 C17 173.1(3)
C11 N3 C10 C13 74.2(4)
N2 N3 C10 C13 -106.2(3)
C11 N3 C10 C9 -165.9(3)
N2 N3 C10 C9 13.7(3)
C18 C13 C10 N3 17.2(4)
C14 C13 C10 N3 -168.8(3)
C18 C13 C10 C9 -96.1(3)
C14 C13 C10 C9 77.8(4)
C8 C9 C10 N3 -12.5(3)
C8 C9 C10 C13 109.4(3)
C29 C24 C25 C26 0.7(5)
C21 C24 C25 C26 179.7(3)
C13 C18 C17 C16 -0.9(5)
N4 N5 C22 O2 170.1(3)
C21 N5 C22 O2 3.8(5)
N4 N5 C22 C23 -11.4(4)
C21 N5 C22 C23 -177.6(3)
C24 C29 C28 C27 -0.1(5)
C18 C13 C14 C15 1.9(5)
C10 C13 C14 C15 -172.3(3)
C29 C28 C27 C26 0.1(5)
C29 C28 C27 Cl2 179.5(3)
C1 N1 C5 C4 -0.2(5)
C1 N1 C5 C6 -179.0(3)
C3 C4 C5 N1 0.6(5)
C8 C4 C5 N1 -179.0(3)
C3 C4 C5 C6 179.3(3)
C8 C4 C5 C6 -0.3(5)
C18 C17 C16 C15 1.9(5)
C18 C17 C16 Cl1 -176.6(3)
C28 C27 C26 C25 0.3(6)
Cl2 C27 C26 C25 -179.1(3)
C24 C25 C26 C27 -0.8(5)
C17 C16 C15 C14 -1.0(6)
Cl1 C16 C15 C14 177.5(3)
C13 C14 C15 C16 -1.0(6)

loop_
_cod_related_entry_id
_cod_related_entry_database
_cod_related_entry_code
1 ChemSpider 26000987
